data_7150271
loop_
_publ_author_name
'Rodriguez, Rapha\"el'
'Moses, John E.'
'Adlington, Robert M.'
'Baldwin, Jack E.'

_publ_section_title
;
 A new and efficient method for o-quinone methide intermediate
 generation: application to the biomimetic synthesis of the benzopyran
 derived natural products (+/-)-lucidene and (+/-)-alboatrin.
;
_journal_issue 19
_journal_name_full 'Organic &amp; biomolecular chemistry'
_journal_page_first 3488
_journal_page_last 3495
_journal_paper_doi 10.1039/b508972g
_journal_volume 3
_journal_year 2005
_chemical_compound_source
;
synthesis as described
;
_chemical_formula_moiety ' C14 H18 O3 '
_chemical_formula_sum 'C14 H18 O3'
_chemical_formula_weight 234.30
_chemical_name_common alboatrin
_chemical_name_systematic
;
?
;
_space_group_IT_number 14
_symmetry_cell_setting monoclinic
_symmetry_space_group_name_Hall '-P 2yn'
_symmetry_space_group_name_H-M 'P 1 21/n 1'
_atom_sites_solution_hydrogens geom
_atom_sites_solution_primary direct
_audit_creation_date 04-18-05
_audit_creation_method CRYSTALS_ver_12-03-99
_cell_angle_alpha 90
_cell_angle_beta 105.5713(18)
_cell_angle_gamma 90
_cell_formula_units_Z 4
_cell_length_a 8.8435(3)
_cell_length_b 13.4040(5)
_cell_length_c 10.6982(3)
_cell_measurement_reflns_used 7866
_cell_measurement_temperature 150
_cell_measurement_theta_max 28
_cell_measurement_theta_min 5
_cell_volume 1221.60(7)
_computing_cell_refinement
;
KappaCCD software 'DENZO' (Otwinowski & Minor, 1996)
;
_computing_data_collection
;
KappaCCD software 'Collect' (Nonius, 2000)
;
_computing_data_reduction
;
KappaCCD software 'DENZO' (Otwinowski & Minor, 1996)
;
_computing_publication_material
;
CRYSTALS (Watkin et al, 2001)
;
_computing_structure_refinement
;
CRYSTALS (Watkin et al, 2001)
;
_computing_structure_solution 'SIR92 (Giacovazzo et al, 1992)'
_diffrn_ambient_temperature 150
_diffrn_measured_fraction_theta_full 0.993
_diffrn_measured_fraction_theta_max 0.993
_diffrn_measurement_device_type
;
Nonius KappaCCD
;
_diffrn_measurement_method \w
_diffrn_radiation_monochromator graphite
_diffrn_radiation_type 'Mo K\a'
_diffrn_radiation_wavelength 0.71073
_diffrn_reflns_av_R_equivalents 0.024
_diffrn_reflns_limit_h_max 11
_diffrn_reflns_limit_h_min -11
_diffrn_reflns_limit_k_max 17
_diffrn_reflns_limit_k_min -17
_diffrn_reflns_limit_l_max 13
_diffrn_reflns_limit_l_min -13
_diffrn_reflns_number 7866
_diffrn_reflns_theta_full 27.473
_diffrn_reflns_theta_max 27.473
_diffrn_reflns_theta_min 5.153
_diffrn_standards_decay_% 0.00
_diffrn_standards_interval_count 0
_diffrn_standards_interval_time 0
_diffrn_standards_number 0
_exptl_absorpt_coefficient_mu 0.088
_exptl_absorpt_correction_T_max 0.97
_exptl_absorpt_correction_T_min 0.96
_exptl_absorpt_correction_type multi-scan
_exptl_absorpt_process_details
;
Denzo/Scalepack (Otwinowski & Minor, 1996)
;
_exptl_crystal_colour ' colourless '
_exptl_crystal_density_diffrn 1.274
_exptl_crystal_description ' block '
_exptl_crystal_F_000 504
_exptl_crystal_size_max 0.44
_exptl_crystal_size_mid 0.44
_exptl_crystal_size_min 0.34
_refine_diff_density_max 0.23
_refine_diff_density_min -0.20
_refine_ls_extinction_method None
_refine_ls_goodness_of_fit_ref 1.0860
_refine_ls_hydrogen_treatment mixed
_refine_ls_matrix_type full
_refine_ls_number_parameters 158
_refine_ls_number_reflns 1990
_refine_ls_number_restraints 0
_refine_ls_R_factor_all 0.0569
_refine_ls_R_factor_gt 0.0378
_refine_ls_shift/su_max 0.003708
_refine_ls_structure_factor_coef F
_refine_ls_weighting_details
;
Method, part 1, Chebychev polynomial, (Watkin, 1994, Prince, 1982)
[weight] = 1.0/[A~0~*T~0~(x)+A~1~*T~1~(x) ... +A~n-1~]*T~n-1~(x)]
where A~i~ are the Chebychev coefficients listed below and x= Fcalc/Fmax
Method = Robust Weighting (Prince, 1982)
W = [weight] * [1-(deltaF/6*sigmaF)^2^]^2^
A~i~ are:
1.35 0.672 1.02
;
_refine_ls_weighting_scheme calc
_refine_ls_wR_factor_all 0.0544
_refine_ls_wR_factor_gt 0.0498
_refine_ls_wR_factor_ref 0.0498
_reflns_limit_h_max 11
_reflns_limit_h_min -11
_reflns_limit_k_max 17
_reflns_limit_k_min 0
_reflns_limit_l_max 13
_reflns_limit_l_min 0
_reflns_number_gt 1990
_reflns_number_total 2767
_reflns_threshold_expression I>3.00u(I)
_cod_data_source_file b508972g.txt
_cod_data_source_block CRYSTALS_cif
_cod_depositor_comments
;
The following automatic conversions were performed:
'_symmetry_cell_setting' value 'Monoclinic' changed to 'monoclinic'
according to '/home/saulius/struct/CIF-dictionaries/cif_core.dic'
dictionary named 'cif_core.dic' version 2.4.1 from 2010-06-29.

Automatic conversion script
Id: cif_fix_enum 1527 2010-12-29 10:47:43Z saulius 
;
_cod_original_sg_symbol_H-M 'P 1 21/n 1 '
_cod_original_formula_sum ' C14 H18 O3 '
_cod_database_code 7150271

loop_
_symmetry_equiv_pos_as_xyz
x,y,z
-x,-y,-z
-x+1/2,y+1/2,-z+1/2
x+1/2,-y+1/2,z+1/2

loop_
_atom_site_label
_atom_site_type_symbol
_atom_site_fract_x
_atom_site_fract_y
_atom_site_fract_z
_atom_site_U_iso_or_equiv
_atom_site_occupancy
_atom_site_adp_type
O1 O 0.43413(11) 0.17033(7) 0.35240(9) 0.0261 1.0000 Uani
C1 C 0.43330(16) 0.22445(11) 0.47006(12) 0.0287 1.0000 Uani
C2 C 0.39357(15) 0.33343(10) 0.43127(12) 0.0267 1.0000 Uani
C3 C 0.33841(13) 0.32727(9) 0.28228(12) 0.0218 1.0000 Uani
C4 C 0.35703(14) 0.42254(10) 0.20996(12) 0.0236 1.0000 Uani
C5 C 0.52428(13) 0.43840(9) 0.20550(11) 0.0195 1.0000 Uani
C6 C 0.57529(14) 0.53007(9) 0.16695(11) 0.0195 1.0000 Uani
C7 C 0.72955(14) 0.54254(9) 0.16215(11) 0.0206 1.0000 Uani
C8 C 0.83633(14) 0.46425(9) 0.19584(12) 0.0212 1.0000 Uani
C9 C 0.78943(14) 0.37344(9) 0.23486(12) 0.0222 1.0000 Uani
C10 C 0.63405(14) 0.36159(9) 0.23826(11) 0.0208 1.0000 Uani
O2 O 0.59863(10) 0.26890(7) 0.27871(10) 0.0286 1.0000 Uani
C11 C 0.43537(14) 0.24084(9) 0.25481(12) 0.0233 1.0000 Uani
C12 C 0.2727(2) 0.37865(14) 0.49253(16) 0.0422 1.0000 Uani
C13 C 0.46090(15) 0.61535(9) 0.13028(12) 0.0241 1.0000 Uani
O3 O 0.98888(11) 0.47240(8) 0.19004(10) 0.0294 1.0000 Uani
C14 C 0.38103(18) 0.19154(11) 0.12351(14) 0.0333 1.0000 Uani
H1 H 1.006(3) 0.5336(18) 0.170(2) 0.051(6) 1.0000 Uiso
H11 H 0.5389 0.2202 0.5340 0.0341 1.0000 Uiso
H12 H 0.3523 0.1957 0.5094 0.0341 1.0000 Uiso
H21 H 0.4846 0.3796 0.4631 0.0319 1.0000 Uiso
H31 H 0.2223 0.3174 0.2499 0.0267 1.0000 Uiso
H41 H 0.3238 0.4807 0.2549 0.0289 1.0000 Uiso
H42 H 0.2883 0.4181 0.1191 0.0289 1.0000 Uiso
H71 H 0.7641 0.6080 0.1344 0.0249 1.0000 Uiso
H91 H 0.8660 0.3173 0.2602 0.0271 1.0000 Uiso
H121 H 0.2522 0.4494 0.4634 0.0519 1.0000 Uiso
H122 H 0.3136 0.3766 0.5892 0.0519 1.0000 Uiso
H123 H 0.1729 0.3396 0.4653 0.0519 1.0000 Uiso
H131 H 0.5154 0.6745 0.1055 0.0291 1.0000 Uiso
H132 H 0.4197 0.6329 0.2058 0.0291 1.0000 Uiso
H133 H 0.3718 0.5952 0.0552 0.0291 1.0000 Uiso
H141 H 0.3818 0.2414 0.0542 0.0412 1.0000 Uiso
H142 H 0.4532 0.1352 0.1184 0.0412 1.0000 Uiso
H143 H 0.2721 0.1654 0.1109 0.0412 1.0000 Uiso

loop_
_atom_site_aniso_label
_atom_site_aniso_U_11
_atom_site_aniso_U_22
_atom_site_aniso_U_33
_atom_site_aniso_U_23
_atom_site_aniso_U_13
_atom_site_aniso_U_12
O1 0.0288(4) 0.0217(4) 0.0306(5) 0.0063(4) 0.0132(4) 0.0006(4)
C1 0.0298(7) 0.0316(7) 0.0239(6) 0.0045(5) 0.0057(5) -0.0037(5)
C2 0.0259(6) 0.0280(7) 0.0259(6) -0.0004(5) 0.0067(5) -0.0008(5)
C3 0.0180(5) 0.0237(6) 0.0251(6) 0.0009(5) 0.0082(4) -0.0005(4)
C4 0.0187(5) 0.0233(6) 0.0302(6) 0.0043(5) 0.0090(4) 0.0023(5)
C5 0.0191(5) 0.0194(6) 0.0216(6) 0.0005(4) 0.0081(4) 0.0019(4)
C6 0.0213(6) 0.0180(5) 0.0192(5) -0.0013(4) 0.0057(4) 0.0013(4)
C7 0.0226(6) 0.0185(6) 0.0212(5) -0.0018(4) 0.0068(4) -0.0016(4)
C8 0.0175(5) 0.0239(6) 0.0230(5) -0.0029(5) 0.0069(4) -0.0015(4)
C9 0.0198(5) 0.0217(6) 0.0262(6) 0.0013(5) 0.0081(4) 0.0037(4)
C10 0.0219(6) 0.0186(6) 0.0239(6) 0.0032(5) 0.0093(4) 0.0013(4)
O2 0.0214(4) 0.0220(4) 0.0456(6) 0.0121(4) 0.0146(4) 0.0039(3)
C11 0.0221(6) 0.0216(6) 0.0285(6) 0.0055(5) 0.0110(5) 0.0005(5)
C12 0.0460(9) 0.0515(10) 0.0323(7) -0.0061(7) 0.0159(7) 0.0063(7)
C13 0.0255(6) 0.0183(5) 0.0288(6) 0.0015(5) 0.0077(5) 0.0026(5)
O3 0.0194(4) 0.0252(5) 0.0461(6) 0.0010(4) 0.0133(4) -0.0015(4)
C14 0.0397(7) 0.0307(7) 0.0325(7) -0.0005(6) 0.0148(6) 0.0026(6)

loop_
_atom_type_symbol
_atom_type_scat_dispersion_real
_atom_type_scat_dispersion_imag
_atom_type_scat_Cromer_Mann_a1
_atom_type_scat_Cromer_Mann_b1
_atom_type_scat_Cromer_Mann_a2
_atom_type_scat_Cromer_Mann_b2
_atom_type_scat_Cromer_Mann_a3
_atom_type_scat_Cromer_Mann_b3
_atom_type_scat_Cromer_Mann_a4
_atom_type_scat_Cromer_Mann_b4
_atom_type_scat_Cromer_Mann_c
_atom_type_scat_source
'C ' 0.0033 0.0016 2.3100 20.8439 1.0200 10.2075 1.5886 0.5687 0.8650 51.6512 0.2156 International_Tables_Vol_IV_Table_2.2B
'H ' 0.0000 0.0000 0.4930 10.5109 0.3229 26.1257 0.1402 3.1424 0.0408 57.7998 0.0030 International_Tables_Vol_IV_Table_2.2B
'O ' 0.0106 0.0060 3.0485 13.2771 2.2868 5.7011 1.5463 0.3239 0.8670 32.9089 0.2508 International_Tables_Vol_IV_Table_2.2B

loop_
_geom_angle_atom_site_label_1
_geom_angle_site_symmetry_1
_geom_angle_atom_site_label_2
_geom_angle_site_symmetry_2
_geom_angle_atom_site_label_3
_geom_angle_site_symmetry_3
_geom_angle
_geom_angle_publ_flag
C1 . O1 . C11 . 108.01(10) yes
O1 . C1 . C2 . 107.16(10) yes
O1 . C1 . H11 . 110.048 no
C2 . C1 . H11 . 110.048 no
O1 . C1 . H12 . 110.048 no
C2 . C1 . H12 . 110.048 no
H11 . C1 . H12 . 109.467 no
C1 . C2 . C3 . 102.42(10) yes
C1 . C2 . C12 . 113.54(12) yes
C3 . C2 . C12 . 113.79(11) yes
C1 . C2 . H21 . 113.117 no
C3 . C2 . H21 . 112.861 no
C12 . C2 . H21 . 101.581 no
C2 . C3 . C4 . 115.68(10) yes
C2 . C3 . C11 . 101.73(10) yes
C4 . C3 . C11 . 113.45(10) yes
C2 . C3 . H31 . 112.126 no
C4 . C3 . H31 . 100.076 no
C11 . C3 . H31 . 114.417 no
C3 . C4 . C5 . 112.00(9) yes
C3 . C4 . H41 . 108.836 no
C5 . C4 . H41 . 108.836 no
C3 . C4 . H42 . 108.836 no
C5 . C4 . H42 . 108.836 no
H41 . C4 . H42 . 109.467 no
C4 . C5 . C6 . 121.76(10) yes
C4 . C5 . C10 . 120.72(11) yes
C6 . C5 . C10 . 117.51(10) yes
C5 . C6 . C7 . 120.72(11) yes
C5 . C6 . C13 . 119.52(10) yes
C7 . C6 . C13 . 119.76(11) yes
C6 . C7 . C8 . 120.27(11) yes
C6 . C7 . H71 . 119.862 no
C8 . C7 . H71 . 119.863 no
C7 . C8 . C9 . 120.18(11) yes
C7 . C8 . O3 . 122.35(11) yes
C9 . C8 . O3 . 117.46(11) yes
C8 . C9 . C10 . 119.01(11) yes
C8 . C9 . H91 . 120.497 no
C10 . C9 . H91 . 120.496 no
C5 . C10 . C9 . 122.31(11) yes
C5 . C10 . O2 . 122.88(10) yes
C9 . C10 . O2 . 114.80(10) yes
C10 . O2 . C11 . 118.60(9) yes
O1 . C11 . C3 . 104.56(10) yes
O1 . C11 . O2 . 104.42(10) yes
C3 . C11 . O2 . 110.89(10) yes
O1 . C11 . C14 . 109.38(11) yes
C3 . C11 . C14 . 117.36(11) yes
O2 . C11 . C14 . 109.37(10) yes
C2 . C12 . H121 . 109.467 no
C2 . C12 . H122 . 109.467 no
H121 . C12 . H122 . 109.476 no
C2 . C12 . H123 . 109.467 no
H121 . C12 . H123 . 109.476 no
H122 . C12 . H123 . 109.476 no
C6 . C13 . H131 . 109.467 no
C6 . C13 . H132 . 109.467 no
H131 . C13 . H132 . 109.476 no
C6 . C13 . H133 . 109.467 no
H131 . C13 . H133 . 109.476 no
H132 . C13 . H133 . 109.476 no
C8 . O3 . H1 . 109.0(15) no
C11 . C14 . H141 . 109.467 no
C11 . C14 . H142 . 109.467 no
H141 . C14 . H142 . 109.476 no
C11 . C14 . H143 . 109.467 no
H141 . C14 . H143 . 109.476 no
H142 . C14 . H143 . 109.476 no

loop_
_geom_bond_atom_site_label_1
_geom_bond_site_symmetry_1
_geom_bond_atom_site_label_2
_geom_bond_site_symmetry_2
_geom_bond_distance
_geom_bond_publ_flag
O1 . C1 . 1.4546(16) yes
O1 . C11 . 1.4104(15) yes
C1 . C2 . 1.5333(19) yes
C1 . H11 . 1.000 no
C1 . H12 . 1.000 no
C2 . C3 . 1.5389(18) yes
C2 . C12 . 1.522(2) yes
C2 . H21 . 1.000 no
C3 . C4 . 1.5247(17) yes
C3 . C11 . 1.5163(17) yes
C3 . H31 . 1.000 no
C4 . C5 . 1.5077(16) yes
C4 . H41 . 1.000 no
C4 . H42 . 1.000 no
C5 . C6 . 1.4082(16) yes
C5 . C10 . 1.3937(16) yes
C6 . C7 . 1.3890(17) yes
C6 . C13 . 1.5070(16) yes
C7 . C8 . 1.3929(17) yes
C7 . H71 . 1.000 no
C8 . C9 . 1.3860(17) yes
C8 . O3 . 1.3714(14) yes
C9 . C10 . 1.3934(16) yes
C9 . H91 . 1.000 no
C10 . O2 . 1.3791(14) yes
O2 . C11 . 1.4468(15) yes
C11 . C14 . 1.5094(19) yes
C12 . H121 . 1.000 no
C12 . H122 . 1.000 no
C12 . H123 . 1.000 no
C13 . H131 . 1.000 no
C13 . H132 . 1.000 no
C13 . H133 . 1.000 no
O3 . H1 . 0.87(2) no
C14 . H141 . 1.000 no
C14 . H142 . 1.000 no
C14 . H143 . 1.000 no

loop_
_geom_hbond_atom_site_label_D
_geom_hbond_atom_site_label_H
_geom_hbond_atom_site_label_A
_geom_hbond_site_symmetry_A
_geom_hbond_distance_DH
_geom_hbond_distance_HA
_geom_hbond_distance_DA
_geom_hbond_angle_DHA
_geom_hbond_publ_flag
O3 H1 O1 3_655 0.87(2) 1.94(2) 2.8062(14) 173(2) yes
